data_4101228
_journal_name_full 'Journal of the American Chemical Society'
_journal_paper_doi 10.1021/ja060846o
_journal_year 2006
_chemical_formula_moiety 'C19 H24 N3 O6'
_chemical_formula_sum 'C19 H24 N3 O6'
_chemical_formula_weight 390.41
_space_group_IT_number 4
_symmetry_cell_setting monoclinic
_symmetry_space_group_name_Hall 'P 2yb'
_symmetry_space_group_name_H-M 'P 1 21 1'
_cell_angle_alpha 90.00
_cell_angle_beta 107.796(6)
_cell_angle_gamma 90.00
_cell_formula_units_Z 2
_cell_length_a 6.8108(15)
_cell_length_b 14.658(3)
_cell_length_c 9.791(2)
_cell_measurement_temperature 130(2)
_cell_volume 930.6(3)
_diffrn_ambient_temperature 130(2)
_exptl_crystal_density_diffrn 1.393
_cod_original_sg_symbol_H-M 'P 21'
_cod_database_code 4101228

loop_
_symmetry_equiv_pos_as_xyz
'x, y, z'
'-x, y+1/2, -z'

loop_
_atom_site_label
_atom_site_type_symbol
_atom_site_fract_x
_atom_site_fract_y
_atom_site_fract_z
_atom_site_U_iso_or_equiv
_atom_site_adp_type
_atom_site_occupancy
_atom_site_symmetry_multiplicity
_atom_site_calc_flag
_atom_site_refinement_flags
_atom_site_disorder_assembly
_atom_site_disorder_group
O2 O -0.3357(3) 0.81501(13) 0.5017(2) 0.0282(5) Uani 1 1 d . . .
O4 O 0.0399(3) 0.79262(13) 0.1947(2) 0.0295(5) Uani 1 1 d . . .
N1 N -0.1552(3) 0.68232(14) 0.5046(2) 0.0193(5) Uani 1 1 d . . .
N3 N -0.1429(3) 0.79952(16) 0.3502(2) 0.0220(5) Uani 1 1 d . . .
H3N H -0.1846 0.8539 0.3153 0.027(8) Uiso 1 1 calc R . .
C2 C -0.2199(4) 0.76880(19) 0.4564(3) 0.0221(6) Uani 1 1 d . . .
C4 C -0.0077(4) 0.75534(19) 0.2914(3) 0.0210(6) Uani 1 1 d . . .
C5 C 0.0617(4) 0.66634(18) 0.3532(3) 0.0177(6) Uani 1 1 d . . .
C6 C -0.0119(4) 0.63667(19) 0.4578(3) 0.0191(6) Uani 1 1 d . . .
H6 H 0.0386 0.5802 0.5024 0.023 Uiso 1 1 calc R . .
O3' O -0.4160(3) 0.53757(15) 0.79978(19) 0.0295(5) Uani 1 1 d . . .
H3O H -0.3865 0.5266 0.8880 0.044 Uiso 1 1 calc R . .
O4' O -0.0533(3) 0.64440(12) 0.74803(18) 0.0227(4) Uani 1 1 d . . .
O5' O 0.1812(3) 0.48623(13) 0.72197(18) 0.0227(4) Uani 1 1 d . . .
H5O H 0.2994 0.5027 0.7221 0.034 Uiso 1 1 calc R . .
C1' C -0.2244(4) 0.64297(19) 0.6204(3) 0.0209(6) Uani 1 1 d . . .
H1 H -0.3382 0.6812 0.6345 0.025 Uiso 1 1 calc R . .
C2' C -0.2944(4) 0.54459(19) 0.5978(3) 0.0224(6) Uani 1 1 d . . .
H2A H -0.4436 0.5403 0.5459 0.027 Uiso 1 1 calc R . .
H2B H -0.2162 0.5103 0.5444 0.027 Uiso 1 1 calc R . .
C3' C -0.2467(4) 0.51041(19) 0.7494(3) 0.0215(6) Uani 1 1 d . . .
H3 H -0.2246 0.4429 0.7556 0.026 Uiso 1 1 calc R . .
C4' C -0.0520(4) 0.56251(18) 0.8301(3) 0.0209(6) Uani 1 1 d . . .
H4 H -0.0640 0.5807 0.9257 0.025 Uiso 1 1 calc R . .
C5' C 0.1488(4) 0.51254(19) 0.8545(3) 0.0239(6) Uani 1 1 d . . .
H5A H 0.2637 0.5522 0.9090 0.029 Uiso 1 1 calc R . .
H5B H 0.1489 0.4574 0.9129 0.029 Uiso 1 1 calc R . .
C7 C 0.2067(4) 0.61157(17) 0.3024(3) 0.0187(6) Uani 1 1 d . . .
C8 C 0.3542(4) 0.65157(18) 0.2482(3) 0.0186(6) Uani 1 1 d . . .
H8 H 0.3635 0.7161 0.2447 0.022 Uiso 1 1 calc R . .
C9 C 0.4861(4) 0.59824(18) 0.1997(3) 0.0209(6) Uani 1 1 d . . .
H9 H 0.5839 0.6267 0.1621 0.025 Uiso 1 1 calc R . .
C10 C 0.4782(4) 0.50341(18) 0.2048(3) 0.0188(6) Uani 1 1 d . . .
C11 C 0.3350(4) 0.46279(18) 0.2630(3) 0.0213(6) Uani 1 1 d . . .
H11 H 0.3297 0.3983 0.2708 0.026 Uiso 1 1 calc R . .
C12 C 0.2022(4) 0.51695(18) 0.3087(3) 0.0220(6) Uani 1 1 d . . .
H12 H 0.1040 0.4886 0.3459 0.026 Uiso 1 1 calc R . .
N13 N 0.6092(3) 0.45340(15) 0.1470(2) 0.0212(5) Uani 1 1 d . . .
O14 O 0.7175(3) 0.49961(13) 0.08431(19) 0.0277(5) Uani 1 1 d . . .
C15 C 0.6390(4) 0.35105(19) 0.1553(3) 0.0235(6) Uani 1 1 d . . .
C16 C 0.4415(4) 0.3029(2) 0.0697(3) 0.0349(8) Uani 1 1 d . . .
H16A H 0.3309 0.3174 0.1109 0.052 Uiso 1 1 calc R . .
H16B H 0.4645 0.2368 0.0734 0.052 Uiso 1 1 calc R . .
H16C H 0.4021 0.3235 -0.0303 0.052 Uiso 1 1 calc R . .
C17 C 0.7136(4) 0.3222(2) 0.3119(3) 0.0297(7) Uani 1 1 d . . .
H17A H 0.8445 0.3527 0.3601 0.045 Uiso 1 1 calc R . .
H17B H 0.7335 0.2560 0.3179 0.045 Uiso 1 1 calc R . .
H17C H 0.6107 0.3394 0.3587 0.045 Uiso 1 1 calc R . .
C18 C 0.8048(5) 0.3291(2) 0.0853(3) 0.0375(8) Uani 1 1 d . . .
H18A H 0.9317 0.3621 0.1352 0.056 Uiso 1 1 calc R . .
H18B H 0.7574 0.3478 -0.0156 0.056 Uiso 1 1 calc R . .
H18C H 0.8320 0.2633 0.0912 0.056 Uiso 1 1 calc R . .

loop_
_atom_site_aniso_label
_atom_site_aniso_U_11
_atom_site_aniso_U_22
_atom_site_aniso_U_33
_atom_site_aniso_U_23
_atom_site_aniso_U_13
_atom_site_aniso_U_12
O2 0.0324(11) 0.0240(11) 0.0347(11) 0.0001(9) 0.0199(10) 0.0072(9)
O4 0.0334(11) 0.0305(12) 0.0311(11) 0.0096(10) 0.0192(9) 0.0086(10)
N1 0.0194(11) 0.0191(13) 0.0239(12) 0.0019(10) 0.0130(10) 0.0013(10)
N3 0.0252(12) 0.0192(13) 0.0242(12) 0.0052(10) 0.0114(10) 0.0058(11)
C2 0.0211(14) 0.0217(15) 0.0223(14) -0.0015(12) 0.0049(12) -0.0017(12)
C4 0.0210(14) 0.0210(15) 0.0221(15) -0.0018(13) 0.0081(12) -0.0007(12)
C5 0.0160(13) 0.0196(15) 0.0164(13) 0.0000(11) 0.0037(11) 0.0015(11)
C6 0.0172(13) 0.0189(14) 0.0205(14) 0.0000(12) 0.0049(11) 0.0015(11)
O3' 0.0174(9) 0.0476(13) 0.0276(10) 0.0038(10) 0.0130(8) -0.0014(9)
O4' 0.0236(10) 0.0228(10) 0.0202(10) -0.0014(9) 0.0045(8) -0.0049(8)
O5' 0.0161(9) 0.0244(11) 0.0300(10) -0.0041(9) 0.0108(8) -0.0019(8)
C1' 0.0184(14) 0.0272(15) 0.0193(14) -0.0001(13) 0.0092(11) 0.0018(12)
C2' 0.0183(13) 0.0267(16) 0.0216(13) -0.0053(13) 0.0052(11) -0.0047(13)
C3' 0.0151(12) 0.0270(16) 0.0241(14) -0.0016(13) 0.0086(11) -0.0016(12)
C4' 0.0197(13) 0.0258(16) 0.0187(13) -0.0005(12) 0.0080(11) -0.0035(12)
C5' 0.0164(13) 0.0339(18) 0.0210(13) -0.0018(13) 0.0053(11) -0.0022(12)
C7 0.0166(14) 0.0230(16) 0.0154(13) -0.0013(12) 0.0033(12) 0.0003(12)
C8 0.0183(14) 0.0187(14) 0.0206(14) 0.0015(12) 0.0084(12) 0.0004(12)
C9 0.0194(14) 0.0255(16) 0.0203(14) 0.0011(12) 0.0095(13) -0.0005(12)
C10 0.0165(13) 0.0234(15) 0.0170(13) -0.0013(12) 0.0059(11) 0.0058(12)
C11 0.0223(14) 0.0160(14) 0.0257(14) 0.0008(12) 0.0077(12) 0.0016(12)
C12 0.0196(14) 0.0263(16) 0.0231(14) 0.0030(12) 0.0109(12) -0.0017(12)
N13 0.0190(12) 0.0286(14) 0.0176(11) 0.0022(10) 0.0078(10) 0.0011(10)
O14 0.0263(10) 0.0332(12) 0.0294(10) 0.0032(9) 0.0173(9) 0.0002(9)
C15 0.0240(15) 0.0243(16) 0.0247(15) 0.0015(13) 0.0111(13) 0.0058(13)
C16 0.0369(18) 0.0259(17) 0.0390(18) -0.0067(15) 0.0072(15) 0.0058(14)
C17 0.0278(16) 0.0308(17) 0.0322(16) 0.0093(14) 0.0118(14) 0.0082(13)
C18 0.046(2) 0.0313(18) 0.0439(18) 0.0065(15) 0.0276(16) 0.0181(15)

loop_
_geom_bond_atom_site_label_1
_geom_bond_atom_site_label_2
_geom_bond_distance
_geom_bond_site_symmetry_2
_geom_bond_publ_flag
O2 C2 1.221(3) . ?
O4 C4 1.220(3) . ?
N1 C6 1.372(3) . ?
N1 C2 1.377(3) . ?
N1 C1' 1.472(3) . ?
N3 C2 1.376(3) . ?
N3 C4 1.387(3) . ?
N3 H3N 0.8800 . ?
C4 C5 1.455(4) . ?
C5 C6 1.343(4) . ?
C5 C7 1.472(4) . ?
C6 H6 0.9500 . ?
O3' C3' 1.442(3) . ?
O3' H3O 0.8400 . ?
O4' C1' 1.425(3) . ?
O4' C4' 1.443(3) . ?
O5' C5' 1.434(3) . ?
O5' H5O 0.8400 . ?
C1' C2' 1.514(4) . ?
C1' H1 1.0000 . ?
C2' C3' 1.504(3) . ?
C2' H2A 0.9900 . ?
C2' H2B 0.9900 . ?
C3' C4' 1.525(3) . ?
C3' H3 1.0000 . ?
C4' C5' 1.504(3) . ?
C4' H4 1.0000 . ?
C5' H5A 0.9900 . ?
C5' H5B 0.9900 . ?
C7 C12 1.389(3) . ?
C7 C8 1.400(4) . ?
C8 C9 1.380(3) . ?
C8 H8 0.9500 . ?
C9 C10 1.393(4) . ?
C9 H9 0.9500 . ?
C10 N13 1.401(3) . ?
C10 C11 1.403(3) . ?
C11 C12 1.377(3) . ?
C11 H11 0.9500 . ?
C12 H12 0.9500 . ?
N13 O14 1.286(3) . ?
N13 C15 1.513(4) . ?
C15 C17 1.520(4) . ?
C15 C18 1.524(4) . ?
C15 C16 1.524(4) . ?
C16 H16A 0.9800 . ?
C16 H16B 0.9800 . ?
C16 H16C 0.9800 . ?
C17 H17A 0.9800 . ?
C17 H17B 0.9800 . ?
C17 H17C 0.9800 . ?
C18 H18A 0.9800 . ?
C18 H18B 0.9800 . ?
C18 H18C 0.9800 . ?
